data_4078822
loop_
_publ_author_name
'Qian, Ying Ying'
'Chan, Kin Shing'

_publ_section_title
;
 Base-Promoted Aryl Carbon--Iodine and Carbon--Bromine Bond Cleavage with
 Rhodium Porphyrin Complexes: Scope and Mechanism
;
_journal_issue 15
_journal_name_full Organometallics
_journal_page_first 5452
_journal_paper_doi 10.1021/om300441p
_journal_volume 31
_journal_year 2012
_chemical_formula_sum 'C55 H42 Cl3 N4 Rh'
_chemical_formula_weight 968.19
_chemical_name_systematic
; 
 ? 
;
_space_group_IT_number 14
_symmetry_cell_setting monoclinic
_symmetry_space_group_name_Hall '-P 2yn'
_symmetry_space_group_name_H-M 'P 1 21/n 1'
_atom_sites_solution_hydrogens geom
_atom_sites_solution_primary direct
_atom_sites_solution_secondary difmap
_audit_creation_method SHELXL-97
_cell_angle_alpha 90.00
_cell_angle_beta 105.511(3)
_cell_angle_gamma 90.00
_cell_formula_units_Z 4
_cell_length_a 15.720(3)
_cell_length_b 19.209(3)
_cell_length_c 15.795(3)
_cell_measurement_reflns_used 726
_cell_measurement_temperature 296(2)
_cell_measurement_theta_max 15
_cell_measurement_theta_min 15
_cell_volume 4595.8(14)
_computing_cell_refinement 'BRUKER KAPPA APEXII DUO DIFFRACTOMETER'
_computing_data_collection 'BRUKER KAPPA APEXII DUO DIFFRACTOMETER'
_computing_data_reduction 'BRUKER KAPPA APEXII DUO DIFFRACTOMETER'
_computing_molecular_graphics 'SIEMENS SHELXTL'
_computing_publication_material 'SIEMENS SHELXTL'
_computing_structure_refinement 'SHELXL-97 (Sheldrick, 2008)'
_computing_structure_solution 'SHELXS-97 (Sheldrick, 2008)'
_diffrn_ambient_temperature 296(2)
_diffrn_measured_fraction_theta_full 0.990
_diffrn_measured_fraction_theta_max 0.990
_diffrn_measurement_device_type 'BRUKER KAPPA APEXII DUO DIFFRACTOMETER'
_diffrn_measurement_method 'PHI & OMEGA SCAN'
_diffrn_radiation_monochromator graphite
_diffrn_radiation_source 'fine-focus sealed tube'
_diffrn_radiation_type MoK\a
_diffrn_radiation_wavelength 0.71073
_diffrn_reflns_av_R_equivalents 0.0908
_diffrn_reflns_av_sigmaI/netI 0.0778
_diffrn_reflns_limit_h_max 17
_diffrn_reflns_limit_h_min -18
_diffrn_reflns_limit_k_max 23
_diffrn_reflns_limit_k_min -22
_diffrn_reflns_limit_l_max 18
_diffrn_reflns_limit_l_min -18
_diffrn_reflns_number 25660
_diffrn_reflns_theta_full 25.25
_diffrn_reflns_theta_max 25.25
_diffrn_reflns_theta_min 1.62
_exptl_absorpt_coefficient_mu 0.588
_exptl_absorpt_correction_T_max 0.7456
_exptl_absorpt_correction_T_min 0.5922
_exptl_absorpt_correction_type multi-scan
_exptl_crystal_colour red
_exptl_crystal_density_diffrn 1.399
_exptl_crystal_density_method 'not measured'
_exptl_crystal_description block
_exptl_crystal_F_000 1984
_exptl_crystal_size_max 0.50
_exptl_crystal_size_mid 0.40
_exptl_crystal_size_min 0.30
_refine_diff_density_max 1.576
_refine_diff_density_min -0.931
_refine_diff_density_rms 0.144
_refine_ls_extinction_method none
_refine_ls_goodness_of_fit_ref 1.063
_refine_ls_hydrogen_treatment riding
_refine_ls_matrix_type full
_refine_ls_number_parameters 578
_refine_ls_number_reflns 8232
_refine_ls_number_restraints 0
_refine_ls_restrained_S_all 1.063
_refine_ls_R_factor_all 0.0865
_refine_ls_R_factor_gt 0.0731
_refine_ls_shift/su_max 0.004
_refine_ls_shift/su_mean 0.000
_refine_ls_structure_factor_coef Fsqd
_refine_ls_weighting_details 'calc w=1/[\s^2^(Fo^2^)+(0.1261P)^2^+10.9781P] where P=(Fo^2^+2Fc^2^)/3'
_refine_ls_weighting_scheme calc
_refine_ls_wR_factor_gt 0.2016
_refine_ls_wR_factor_ref 0.2218
_reflns_number_gt 6768
_reflns_number_total 8232
_reflns_threshold_expression >2sigma(I)
_cod_data_source_file om300441p_si_001.cif
_cod_data_source_block YYQ511
_cod_depositor_comments
;
The following automatic conversions were performed:

'_symmetry_cell_setting' value 'Monoclinic' changed to 'monoclinic'
according to /home/saulius/struct/CIF-dictionaries/cif_core.dic
dictionary named 'cif_core.dic' version 2.4.2 from 2011-04-26.

Automatic conversion script
Id: cif_fix_values 1891 2012-01-12 08:04:46Z andrius 
;
_cod_original_cell_volume 4595.7(14)
_cod_original_sg_symbol_H-M P2(1)/n
_cod_database_code 4078822

loop_
_symmetry_equiv_pos_as_xyz
'x, y, z'
'-x+1/2, y+1/2, -z+1/2'
'-x, -y, -z'
'x-1/2, -y-1/2, z-1/2'

loop_
_atom_site_label
_atom_site_type_symbol
_atom_site_fract_x
_atom_site_fract_y
_atom_site_fract_z
_atom_site_U_iso_or_equiv
_atom_site_adp_type
_atom_site_occupancy
_atom_site_symmetry_multiplicity
_atom_site_calc_flag
_atom_site_refinement_flags
Rh1 Rh 0.04641(2) 0.401195(19) 0.39831(2) 0.03141(18) Uani 1 1 d .
Cl1 Cl 0.07371(17) 0.06570(10) 0.46126(17) 0.0896(7) Uani 1 1 d .
Cl2 Cl 1.0034(3) 0.5956(3) 0.1383(3) 0.174(2) Uani 1 1 d .
Cl3 Cl 0.8815(3) 0.7083(3) 0.0751(4) 0.132(3) Uani 0.564(7) 1 d P
Cl3' Cl 0.9848(7) 0.7104(3) 0.2523(6) 0.194(6) Uani 0.436(7) 1 d P
N1 N 0.0163(3) 0.4165(2) 0.5127(3) 0.0332(9) Uani 1 1 d .
N2 N -0.0828(3) 0.3856(2) 0.3367(3) 0.0323(9) Uani 1 1 d .
N3 N 0.0754(3) 0.3996(2) 0.2809(3) 0.0354(10) Uani 1 1 d .
N4 N 0.1755(3) 0.4155(2) 0.4605(3) 0.0345(9) Uani 1 1 d .
C1 C 0.0735(3) 0.4319(3) 0.5925(3) 0.0352(11) Uani 1 1 d .
C2 C 0.0236(3) 0.4484(3) 0.6537(3) 0.0405(12) Uani 1 1 d .
H2A H 0.0464 0.4630 0.7115 0.049 Uiso 1 1 calc R
C3 C -0.0626(4) 0.4391(3) 0.6121(4) 0.0416(12) Uani 1 1 d .
H3A H -0.1101 0.4462 0.6358 0.050 Uiso 1 1 calc R
C4 C -0.0673(3) 0.4161(3) 0.5246(3) 0.0346(11) Uani 1 1 d .
C5 C -0.1434(3) 0.3906(3) 0.4649(4) 0.0341(11) Uani 1 1 d .
C6 C -0.1486(3) 0.3745(3) 0.3772(3) 0.0318(10) Uani 1 1 d .
C7 C -0.2249(3) 0.3479(3) 0.3138(4) 0.0378(11) Uani 1 1 d .
H7A H -0.2779 0.3348 0.3247 0.045 Uiso 1 1 calc R
C8 C -0.2059(3) 0.3456(3) 0.2351(3) 0.0380(11) Uani 1 1 d .
H8A H -0.2436 0.3317 0.1818 0.046 Uiso 1 1 calc R
C9 C -0.1166(3) 0.3687(3) 0.2496(3) 0.0345(11) Uani 1 1 d .
C10 C -0.0728(3) 0.3749(3) 0.1843(3) 0.0365(11) Uani 1 1 d .
C11 C 0.0169(4) 0.3917(3) 0.1995(4) 0.0399(12) Uani 1 1 d .
C12 C 0.0633(4) 0.3981(3) 0.1336(4) 0.0525(16) Uani 1 1 d .
H12A H 0.0388 0.3947 0.0733 0.063 Uiso 1 1 calc R
C13 C 0.1475(4) 0.4098(3) 0.1740(4) 0.0519(15) Uani 1 1 d .
H13A H 0.1925 0.4167 0.1468 0.062 Uiso 1 1 calc R
C14 C 0.1571(4) 0.4098(3) 0.2670(4) 0.0399(12) Uani 1 1 d .
C15 C 0.2368(3) 0.4157(3) 0.3317(4) 0.0393(12) Uani 1 1 d .
C16 C 0.2448(3) 0.4153(3) 0.4223(4) 0.0369(11) Uani 1 1 d .
C17 C 0.3259(4) 0.4134(3) 0.4901(4) 0.0440(13) Uani 1 1 d .
H17A H 0.3822 0.4132 0.4817 0.053 Uiso 1 1 calc R
C18 C 0.3070(3) 0.4121(3) 0.5672(4) 0.0436(13) Uani 1 1 d .
H18A H 0.3475 0.4095 0.6221 0.052 Uiso 1 1 calc R
C19 C 0.2115(3) 0.4154(3) 0.5497(4) 0.0365(11) Uani 1 1 d .
C20 C 0.1655(3) 0.4238(3) 0.6130(3) 0.0353(11) Uani 1 1 d .
C21 C -0.2213(3) 0.3741(3) 0.4986(3) 0.0349(11) Uani 1 1 d .
C22 C -0.3012(4) 0.4077(3) 0.4672(5) 0.0490(14) Uani 1 1 d .
H22A H -0.3072 0.4425 0.4250 0.059 Uiso 1 1 calc R
C23 C -0.3726(4) 0.3896(4) 0.4988(5) 0.0602(18) Uani 1 1 d .
H23A H -0.4258 0.4131 0.4777 0.072 Uiso 1 1 calc R
C24 C -0.3669(4) 0.3373(4) 0.5609(4) 0.0550(16) Uani 1 1 d .
C25 C -0.2869(4) 0.3045(4) 0.5917(4) 0.0540(15) Uani 1 1 d .
H25A H -0.2809 0.2697 0.6337 0.065 Uiso 1 1 calc R
C26 C -0.2148(4) 0.3225(3) 0.5613(4) 0.0482(14) Uani 1 1 d .
H26A H -0.1613 0.2996 0.5833 0.058 Uiso 1 1 calc R
C27 C -0.4456(5) 0.3162(6) 0.5923(6) 0.090(3) Uani 1 1 d .
H27A H -0.4291 0.2792 0.6343 0.136 Uiso 1 1 calc R
H27B H -0.4921 0.3006 0.5432 0.136 Uiso 1 1 calc R
H27C H -0.4658 0.3554 0.6193 0.136 Uiso 1 1 calc R
C31 C -0.1235(3) 0.3627(3) 0.0910(3) 0.0380(11) Uani 1 1 d .
C32 C -0.1464(4) 0.2963(3) 0.0601(4) 0.0519(14) Uani 1 1 d .
H32A H -0.1320 0.2585 0.0981 0.062 Uiso 1 1 calc R
C33 C -0.1909(5) 0.2854(4) -0.0278(5) 0.0631(18) Uani 1 1 d .
H33A H -0.2067 0.2404 -0.0473 0.076 Uiso 1 1 calc R
C34 C -0.2118(4) 0.3385(5) -0.0852(4) 0.0634(19) Uani 1 1 d .
C35 C -0.1900(5) 0.4049(4) -0.0544(5) 0.068(2) Uani 1 1 d .
H35A H -0.2053 0.4423 -0.0929 0.082 Uiso 1 1 calc R
C36 C -0.1462(5) 0.4171(4) 0.0317(4) 0.0551(15) Uani 1 1 d .
H36A H -0.1316 0.4625 0.0506 0.066 Uiso 1 1 calc R
C37 C -0.2549(6) 0.3262(7) -0.1825(5) 0.107(4) Uani 1 1 d .
H37A H -0.2658 0.2774 -0.1928 0.160 Uiso 1 1 calc R
H37B H -0.2163 0.3424 -0.2162 0.160 Uiso 1 1 calc R
H37C H -0.3097 0.3512 -0.1998 0.160 Uiso 1 1 calc R
C41 C 0.3197(4) 0.4254(3) 0.3034(4) 0.0441(13) Uani 1 1 d .
C42 C 0.3543(6) 0.3730(5) 0.2650(8) 0.100(3) Uani 1 1 d .
H42A H 0.3256 0.3302 0.2554 0.120 Uiso 1 1 calc R
C43 C 0.4313(7) 0.3823(5) 0.2400(9) 0.111(4) Uani 1 1 d .
H43A H 0.4547 0.3447 0.2167 0.133 Uiso 1 1 calc R
C44 C 0.4739(4) 0.4443(4) 0.2481(5) 0.0622(19) Uani 1 1 d .
C45 C 0.4381(6) 0.4960(5) 0.2853(7) 0.090(3) Uani 1 1 d .
H45A H 0.4655 0.5394 0.2934 0.108 Uiso 1 1 calc R
C46 C 0.3625(5) 0.4864(4) 0.3115(6) 0.079(2) Uani 1 1 d .
H46A H 0.3399 0.5238 0.3359 0.095 Uiso 1 1 calc R
C47 C 0.5573(5) 0.4540(7) 0.2177(6) 0.100(3) Uani 1 1 d .
H47A H 0.5713 0.4112 0.1931 0.151 Uiso 1 1 calc R
H47B H 0.6053 0.4670 0.2668 0.151 Uiso 1 1 calc R
H47C H 0.5477 0.4900 0.1739 0.151 Uiso 1 1 calc R
C51 C 0.2152(3) 0.4167(3) 0.7071(4) 0.0351(11) Uani 1 1 d .
C52 C 0.2533(4) 0.3524(3) 0.7375(4) 0.0495(14) Uani 1 1 d .
H52A H 0.2490 0.3154 0.6986 0.059 Uiso 1 1 calc R
C53 C 0.2976(5) 0.3435(3) 0.8259(4) 0.0585(17) Uani 1 1 d .
H53A H 0.3234 0.3006 0.8446 0.070 Uiso 1 1 calc R
C54 C 0.3041(4) 0.3959(3) 0.8860(4) 0.0534(16) Uani 1 1 d .
C55 C 0.2690(4) 0.4597(3) 0.8555(4) 0.0497(14) Uani 1 1 d .
H55A H 0.2747 0.4967 0.8946 0.060 Uiso 1 1 calc R
C56 C 0.2254(3) 0.4700(3) 0.7679(4) 0.0432(13) Uani 1 1 d .
H56A H 0.2023 0.5138 0.7495 0.052 Uiso 1 1 calc R
C57 C 0.3478(6) 0.3842(5) 0.9815(5) 0.084(3) Uani 1 1 d .
H57A H 0.3469 0.4266 1.0134 0.126 Uiso 1 1 calc R
H57B H 0.4079 0.3699 0.9886 0.126 Uiso 1 1 calc R
H57C H 0.3168 0.3485 1.0036 0.126 Uiso 1 1 calc R
C61 C 0.0590(3) 0.2912(3) 0.4191(3) 0.0349(12) Uani 1 1 d .
C62 C 0.0331(4) 0.2523(3) 0.3477(5) 0.0556(15) Uani 1 1 d .
H62A H 0.0136 0.2719 0.2920 0.067 Uiso 1 1 calc R
C63 C 0.0365(5) 0.1811(3) 0.3601(5) 0.0647(18) Uani 1 1 d .
H63A H 0.0188 0.1511 0.3125 0.078 Uiso 1 1 calc R
C64 C 0.0666(4) 0.1554(3) 0.4440(5) 0.0573(16) Uani 1 1 d .
C65 C 0.0912(4) 0.1991(3) 0.5142(4) 0.0580(17) Uani 1 1 d .
H65A H 0.1113 0.1814 0.5708 0.070 Uiso 1 1 calc R
C66 C 0.0859(4) 0.2705(3) 0.5004(5) 0.0564(16) Uani 1 1 d .
H66A H 0.1009 0.3020 0.5468 0.068 Uiso 1 1 calc R
C67 C 0.9328(7) 0.6596(7) 0.1622(10) 0.134(5) Uani 1 1 d .
H67A H 0.8886 0.6370 0.1852 0.161 Uiso 1 1 calc R
H67B H 0.9670 0.6900 0.2077 0.161 Uiso 1 1 calc R

loop_
_atom_site_aniso_label
_atom_site_aniso_U_11
_atom_site_aniso_U_22
_atom_site_aniso_U_33
_atom_site_aniso_U_23
_atom_site_aniso_U_13
_atom_site_aniso_U_12
Rh1 0.0285(3) 0.0356(3) 0.0305(3) 0.00078(15) 0.00862(17) -0.00219(14)
Cl1 0.1145(17) 0.0421(10) 0.1023(17) 0.0132(10) 0.0118(13) 0.0034(10)
Cl2 0.153(3) 0.264(6) 0.134(3) 0.075(3) 0.087(3) 0.069(3)
Cl3 0.101(3) 0.182(6) 0.120(4) 0.119(4) 0.041(3) 0.043(3)
Cl3' 0.283(11) 0.054(3) 0.156(7) 0.021(4) -0.096(7) -0.080(5)
N1 0.029(2) 0.037(2) 0.032(2) 0.0000(17) 0.0055(17) -0.0041(16)
N2 0.033(2) 0.032(2) 0.031(2) 0.0018(17) 0.0083(17) -0.0004(16)
N3 0.033(2) 0.041(2) 0.033(2) 0.0032(17) 0.0090(18) -0.0025(16)
N4 0.031(2) 0.041(2) 0.032(2) 0.0009(18) 0.0090(17) -0.0020(17)
C1 0.032(2) 0.041(3) 0.032(3) 0.001(2) 0.008(2) -0.003(2)
C2 0.037(3) 0.054(3) 0.028(3) -0.001(2) 0.004(2) -0.004(2)
C3 0.038(3) 0.051(3) 0.040(3) -0.005(2) 0.016(2) -0.006(2)
C4 0.033(2) 0.039(3) 0.032(3) 0.002(2) 0.009(2) -0.004(2)
C5 0.031(2) 0.035(3) 0.037(3) 0.003(2) 0.009(2) -0.0007(19)
C6 0.029(2) 0.032(2) 0.033(3) 0.002(2) 0.0066(19) -0.0012(19)
C7 0.031(2) 0.040(3) 0.043(3) -0.002(2) 0.009(2) -0.005(2)
C8 0.040(3) 0.038(3) 0.034(3) -0.002(2) 0.007(2) -0.003(2)
C9 0.037(3) 0.029(2) 0.034(3) 0.001(2) 0.005(2) 0.0034(19)
C10 0.040(3) 0.036(3) 0.033(3) 0.000(2) 0.008(2) 0.004(2)
C11 0.041(3) 0.045(3) 0.035(3) -0.002(2) 0.012(2) -0.003(2)
C12 0.051(3) 0.077(5) 0.033(3) 0.000(3) 0.017(3) -0.007(3)
C13 0.048(3) 0.071(4) 0.043(3) 0.002(3) 0.025(3) -0.004(3)
C14 0.038(3) 0.049(3) 0.036(3) 0.001(2) 0.015(2) -0.005(2)
C15 0.032(3) 0.043(3) 0.046(3) 0.002(2) 0.015(2) -0.003(2)
C16 0.030(2) 0.041(3) 0.042(3) -0.001(2) 0.014(2) -0.003(2)
C17 0.030(3) 0.053(3) 0.052(4) 0.000(3) 0.017(2) 0.002(2)
C18 0.028(3) 0.054(3) 0.046(3) 0.002(2) 0.004(2) 0.001(2)
C19 0.030(2) 0.037(3) 0.041(3) -0.001(2) 0.007(2) -0.002(2)
C20 0.033(2) 0.033(3) 0.038(3) 0.000(2) 0.006(2) -0.004(2)
C21 0.031(2) 0.044(3) 0.029(3) -0.006(2) 0.0069(19) -0.008(2)
C22 0.044(3) 0.047(3) 0.059(4) 0.004(3) 0.018(3) 0.002(2)
C23 0.040(3) 0.064(4) 0.081(5) 0.001(4) 0.024(3) 0.004(3)
C24 0.042(3) 0.077(4) 0.050(4) -0.018(3) 0.020(3) -0.019(3)
C25 0.056(4) 0.069(4) 0.037(3) 0.001(3) 0.014(3) -0.015(3)
C26 0.040(3) 0.063(4) 0.040(3) 0.009(3) 0.008(2) -0.003(3)
C27 0.064(5) 0.125(8) 0.097(6) -0.009(6) 0.048(5) -0.029(5)
C31 0.035(3) 0.046(3) 0.033(3) -0.005(2) 0.009(2) 0.002(2)
C32 0.052(3) 0.055(4) 0.049(3) -0.007(3) 0.012(3) -0.002(3)
C33 0.062(4) 0.072(5) 0.054(4) -0.028(4) 0.012(3) -0.008(3)
C34 0.048(3) 0.100(6) 0.039(3) -0.014(4) 0.007(3) -0.003(3)
C35 0.065(4) 0.086(6) 0.048(4) 0.016(4) 0.008(3) 0.015(4)
C36 0.065(4) 0.054(4) 0.046(4) 0.002(3) 0.014(3) 0.003(3)
C37 0.077(6) 0.189(12) 0.045(4) -0.023(6) 0.000(4) -0.015(6)
C41 0.040(3) 0.050(3) 0.045(3) 0.004(3) 0.017(2) 0.000(2)
C42 0.097(6) 0.057(5) 0.180(11) -0.014(6) 0.095(7) -0.007(4)
C43 0.106(7) 0.079(6) 0.188(12) 0.005(7) 0.107(8) 0.025(6)
C44 0.035(3) 0.098(6) 0.057(4) 0.021(4) 0.018(3) 0.005(3)
C45 0.083(5) 0.087(6) 0.120(8) -0.011(5) 0.061(5) -0.033(5)
C46 0.086(5) 0.066(5) 0.108(7) -0.012(4) 0.066(5) -0.016(4)
C47 0.051(4) 0.167(10) 0.097(7) 0.041(7) 0.043(4) 0.017(5)
C51 0.030(2) 0.037(3) 0.037(3) 0.000(2) 0.008(2) -0.001(2)
C52 0.054(3) 0.042(3) 0.047(3) -0.002(3) 0.005(3) 0.002(3)
C53 0.068(4) 0.044(3) 0.056(4) 0.008(3) 0.003(3) 0.007(3)
C54 0.054(4) 0.057(4) 0.042(3) 0.005(3) 0.001(3) -0.007(3)
C55 0.047(3) 0.048(3) 0.049(3) -0.010(3) 0.005(3) -0.007(3)
C56 0.041(3) 0.039(3) 0.046(3) 0.000(2) 0.004(2) -0.003(2)
C57 0.092(6) 0.091(6) 0.051(4) 0.009(4) -0.010(4) -0.003(5)
C61 0.0147(19) 0.068(4) 0.022(2) -0.007(2) 0.0047(16) -0.010(2)
C62 0.068(4) 0.044(3) 0.057(4) 0.008(3) 0.019(3) 0.010(3)
C63 0.081(5) 0.044(4) 0.065(4) -0.002(3) 0.013(4) 0.007(3)
C64 0.061(4) 0.037(3) 0.068(4) 0.007(3) 0.007(3) -0.001(3)
C65 0.060(4) 0.053(4) 0.050(4) 0.017(3) -0.004(3) -0.006(3)
C66 0.062(4) 0.038(3) 0.067(4) -0.001(3) 0.014(3) -0.005(3)
C67 0.097(7) 0.120(9) 0.195(14) 0.082(9) 0.057(8) 0.014(7)

loop_
_atom_type_symbol
_atom_type_description
_atom_type_scat_dispersion_real
_atom_type_scat_dispersion_imag
_atom_type_scat_source
C C 0.0033 0.0016 'International Tables Vol C Tables 4.2.6.8 and 6.1.1.4'
H H 0.0000 0.0000 'International Tables Vol C Tables 4.2.6.8 and 6.1.1.4'
N N 0.0061 0.0033 'International Tables Vol C Tables 4.2.6.8 and 6.1.1.4'
Cl Cl 0.1484 0.1585 'International Tables Vol C Tables 4.2.6.8 and 6.1.1.4'
Rh Rh -1.1178 0.9187 'International Tables Vol C Tables 4.2.6.8 and 6.1.1.4'

loop_
_geom_angle_atom_site_label_1
_geom_angle_atom_site_label_2
_geom_angle_atom_site_label_3
_geom_angle
N1 Rh1 N4 89.45(17)
N1 Rh1 N3 172.39(17)
N4 Rh1 N3 90.27(18)
N1 Rh1 N2 90.38(17)
N4 Rh1 N2 179.25(17)
N3 Rh1 N2 89.99(18)
N1 Rh1 C61 92.33(17)
N4 Rh1 C61 91.15(16)
N3 Rh1 C61 95.28(17)
N2 Rh1 C61 88.13(16)
C1 N1 C4 107.0(4)
C1 N1 Rh1 127.2(3)
C4 N1 Rh1 125.8(3)
C6 N2 C9 107.0(4)
C6 N2 Rh1 125.7(3)
C9 N2 Rh1 125.8(3)
C11 N3 C14 106.6(5)
C11 N3 Rh1 126.9(4)
C14 N3 Rh1 126.4(4)
C19 N4 C16 107.0(4)
C19 N4 Rh1 125.7(3)
C16 N4 Rh1 126.4(4)
N1 C1 C20 124.8(5)
N1 C1 C2 108.9(4)
C20 C1 C2 125.8(5)
C3 C2 C1 107.5(5)
C2 C3 C4 107.2(5)
N1 C4 C5 125.9(5)
N1 C4 C3 108.9(4)
C5 C4 C3 124.9(5)
C4 C5 C6 123.9(5)
C4 C5 C21 117.9(5)
C6 C5 C21 118.0(4)
N2 C6 C5 125.2(4)
N2 C6 C7 108.9(4)
C5 C6 C7 125.8(5)
C8 C7 C6 107.6(5)
C7 C8 C9 106.9(4)
N2 C9 C10 126.0(5)
N2 C9 C8 109.5(5)
C10 C9 C8 124.5(5)
C9 C10 C11 124.5(5)
C9 C10 C31 118.7(5)
C11 C10 C31 116.9(5)
N3 C11 C10 125.2(5)
N3 C11 C12 109.2(5)
C10 C11 C12 125.5(5)
C13 C12 C11 107.7(6)
C12 C13 C14 108.0(5)
N3 C14 C15 126.1(5)
N3 C14 C13 108.5(5)
C15 C14 C13 125.3(5)
C14 C15 C16 124.5(5)
C14 C15 C41 118.3(5)
C16 C15 C41 117.2(5)
N4 C16 C15 125.5(5)
N4 C16 C17 108.8(5)
C15 C16 C17 125.7(5)
C18 C17 C16 108.3(5)
C17 C18 C19 107.3(5)
N4 C19 C20 126.0(5)
N4 C19 C18 108.5(5)
C20 C19 C18 125.3(5)
C19 C20 C1 123.2(5)
C19 C20 C51 118.1(4)
C1 C20 C51 118.3(5)
C22 C21 C26 118.6(5)
C22 C21 C5 121.8(5)
C26 C21 C5 119.6(5)
C21 C22 C23 119.9(6)
C22 C23 C24 122.0(6)
C25 C24 C23 117.4(6)
C25 C24 C27 121.0(7)
C23 C24 C27 121.5(7)
C24 C25 C26 121.3(6)
C21 C26 C25 120.9(6)
C32 C31 C36 117.6(5)
C32 C31 C10 121.0(5)
C36 C31 C10 121.4(5)
C31 C32 C33 120.3(6)
C34 C33 C32 121.7(7)
C33 C34 C35 118.2(6)
C33 C34 C37 121.6(8)
C35 C34 C37 120.1(8)
C36 C35 C34 121.4(7)
C35 C36 C31 120.8(7)
C46 C41 C42 116.0(6)
C46 C41 C15 122.4(6)
C42 C41 C15 121.6(6)
C41 C42 C43 121.1(8)
C44 C43 C42 122.4(8)
C45 C44 C43 115.7(7)
C45 C44 C47 122.7(8)
C43 C44 C47 121.5(8)
C44 C45 C46 121.8(8)
C41 C46 C45 122.9(8)
C56 C51 C52 117.1(5)
C56 C51 C20 123.8(5)
C52 C51 C20 119.1(5)
C53 C52 C51 120.3(6)
C54 C53 C52 121.9(6)
C53 C54 C55 117.7(6)
C53 C54 C57 121.1(6)
C55 C54 C57 121.3(7)
C54 C55 C56 121.4(6)
C51 C56 C55 121.5(5)
C66 C61 C62 127.8(6)
C66 C61 Rh1 116.5(4)
C62 C61 Rh1 115.6(4)
C61 C62 C63 116.6(6)
C64 C63 C62 118.9(7)
C65 C64 C63 120.8(6)
C65 C64 Cl1 119.4(5)
C63 C64 Cl1 119.8(5)
C64 C65 C66 119.3(6)
C61 C66 C65 116.5(6)
Cl3 C67 Cl2 113.9(9)

loop_
_geom_bond_atom_site_label_1
_geom_bond_atom_site_label_2
_geom_bond_distance
Rh1 N1 2.009(4)
Rh1 N4 2.023(4)
Rh1 N3 2.024(5)
Rh1 N2 2.026(4)
Rh1 C61 2.138(6)
Cl1 C64 1.743(6)
Cl2 C67 1.764(14)
Cl3 C67 1.680(12)
N1 C1 1.370(6)
N1 C4 1.376(7)
N2 C6 1.371(6)
N2 C9 1.374(7)
N3 C11 1.375(7)
N3 C14 1.375(7)
N4 C19 1.371(7)
N4 C16 1.380(7)
C1 C20 1.403(7)
C1 C2 1.434(7)
C2 C3 1.350(7)
C3 C4 1.434(8)
C4 C5 1.399(7)
C5 C6 1.400(7)
C5 C21 1.494(7)
C6 C7 1.436(7)
C7 C8 1.354(8)
C8 C9 1.431(7)
C9 C10 1.390(7)
C10 C11 1.403(8)
C10 C31 1.494(7)
C11 C12 1.427(8)
C12 C13 1.327(9)
C13 C14 1.436(8)
C14 C15 1.394(8)
C15 C16 1.402(8)
C15 C41 1.499(7)
C16 C17 1.429(8)
C17 C18 1.328(9)
C18 C19 1.454(7)
C19 C20 1.392(8)
C20 C51 1.489(7)
C21 C22 1.381(8)
C21 C26 1.386(8)
C22 C23 1.389(9)
C23 C24 1.391(10)
C24 C25 1.373(9)
C24 C27 1.506(9)
C25 C26 1.388(8)
C31 C32 1.379(8)
C31 C36 1.386(9)
C32 C33 1.393(9)
C33 C34 1.346(11)
C34 C35 1.374(11)
C34 C37 1.524(9)
C35 C36 1.371(10)
C41 C46 1.339(10)
C41 C42 1.362(10)
C42 C43 1.381(11)
C43 C44 1.355(13)
C44 C45 1.352(12)
C44 C47 1.523(9)
C45 C46 1.371(10)
C51 C56 1.384(8)
C51 C52 1.401(8)
C52 C53 1.393(9)
C53 C54 1.369(10)
C54 C55 1.377(9)
C54 C57 1.498(9)
C55 C56 1.384(8)
C61 C66 1.302(8)
C61 C62 1.324(8)
C62 C63 1.380(9)
C63 C64 1.374(10)
C64 C65 1.362(10)
C65 C66 1.388(9)
